data_4119813
loop_
_publ_author_name
'Louis-Philippe B. Beaulieu'
'Jakob F. Schneider'
'Andr\'e B. Charette'

_publ_section_title
;
 Highly Enantioselective Simmons-Smith Fluorocyclopropanation of Allylic
 Alcohols via the Halogen Scrambling Strategy of Zinc Carbenoids
;
_journal_name_full 'Journal of the American Chemical Society'
_journal_page_first 7819
_journal_page_last 7822
_journal_paper_doi 10.1021/ja402393w
_journal_volume 135
_journal_year 2013
_chemical_absolute_configuration rmad
_chemical_compound_source 'Synthesized by the authors. See text'
_chemical_formula_moiety 'C17 H12 Cl F N2 O6'
_chemical_formula_sum 'C17 H12 Cl F N2 O6'
_chemical_formula_weight 394.74
_chemical_name_systematic
; 
 ? 
;
_space_group_IT_number 4
_symmetry_cell_setting monoclinic
_symmetry_space_group_name_Hall 'P 2yb'
_symmetry_space_group_name_H-M 'P 1 21 1'
_atom_sites_solution_hydrogens geom
_atom_sites_solution_primary direct
_atom_sites_solution_secondary difmap
_audit_creation_method SHELXL-97
_cell_angle_alpha 90
_cell_angle_beta 100.755(3)
_cell_angle_gamma 90
_cell_formula_units_Z 4
_cell_length_a 14.7405(8)
_cell_length_b 6.7959(4)
_cell_length_c 17.2665(9)
_cell_measurement_reflns_used 10026
_cell_measurement_temperature 100
_cell_measurement_theta_max 70.33
_cell_measurement_theta_min 2.61
_cell_volume 1699.29(16)
_computing_cell_refinement 'SAINT V7.68A(Bruker AXS, 2009)'
_computing_data_collection 'APEX2  (Bruker AXS, 2009)'
_computing_data_reduction 'SAINT V7.68A(Bruker AXS, 2009)'
_computing_molecular_graphics 'SHELXTL  (Bruker AXS, 2003)'
_computing_publication_material 'UdMX (Maris, 2004)'
_computing_structure_refinement 'SHELXL97 (Sheldrick, 2008)'
_computing_structure_solution 'SHELXS97 (Sheldrick, 2008)'
_diffrn_ambient_temperature 100
_diffrn_detector_area_resol_mean 8.3
_diffrn_measured_fraction_theta_full 0.994
_diffrn_measured_fraction_theta_max 0.994
_diffrn_measurement_device_type 'Bruker APEX II'
_diffrn_measurement_method \w
_diffrn_radiation_monochromator 'Quazar MX'
_diffrn_radiation_source 'Incoatec I\muS Microsource '
_diffrn_radiation_type CuK\a
_diffrn_radiation_wavelength 1.54178
_diffrn_reflns_av_R_equivalents 0.056
_diffrn_reflns_av_sigmaI/netI 0.0421
_diffrn_reflns_limit_h_max 17
_diffrn_reflns_limit_h_min -17
_diffrn_reflns_limit_k_max 8
_diffrn_reflns_limit_k_min -8
_diffrn_reflns_limit_l_max 20
_diffrn_reflns_limit_l_min -21
_diffrn_reflns_number 32925
_diffrn_reflns_theta_full 70.72
_diffrn_reflns_theta_max 70.72
_diffrn_reflns_theta_min 2.60
_exptl_absorpt_coefficient_mu 2.458
_exptl_absorpt_correction_T_max 0.9757
_exptl_absorpt_correction_T_min 0.7806
_exptl_absorpt_correction_type multi-scan
_exptl_absorpt_process_details 'Sadabs (Sheldrick, 2008)'
_exptl_crystal_colour Colorless
_exptl_crystal_density_diffrn 1.543
_exptl_crystal_description Needle
_exptl_crystal_F_000 808
_exptl_crystal_size_max 0.20
_exptl_crystal_size_mid 0.08
_exptl_crystal_size_min 0.01
_refine_diff_density_max 0.730
_refine_diff_density_min -0.410
_refine_diff_density_rms 0.099
_refine_ls_abs_structure_details 'Flack, H.D. and Schwarzenbach, D. (1999), 2818 Friedel Pairs'
_refine_ls_abs_structure_Flack 0.007(15)
_refine_ls_extinction_method none
_refine_ls_goodness_of_fit_ref 1.033
_refine_ls_hydrogen_treatment constr
_refine_ls_matrix_type full
_refine_ls_number_parameters 488
_refine_ls_number_reflns 6364
_refine_ls_number_restraints 1
_refine_ls_restrained_S_all 1.033
_refine_ls_R_factor_all 0.0588
_refine_ls_R_factor_gt 0.0549
_refine_ls_shift/su_max 0.000
_refine_ls_shift/su_mean 0.000
_refine_ls_structure_factor_coef Fsqd
_refine_ls_weighting_details 'calc w=1/[\s^2^(Fo^2^)+(0.1289P)^2^+0.0136P] where P=(Fo^2^+2Fc^2^)/3'
_refine_ls_weighting_scheme calc
_refine_ls_wR_factor_gt 0.1517
_refine_ls_wR_factor_ref 0.1573
_reflns_number_gt 5855
_reflns_number_total 6364
_reflns_threshold_expression I>2\s(I)
_cod_data_source_file ja402393w_si_001.cif
_cod_data_source_block cha224
_cod_database_code 4119813

loop_
_symmetry_equiv_pos_as_xyz
'x, y, z'
'-x, y+1/2, -z'

loop_
_atom_site_label
_atom_site_type_symbol
_atom_site_fract_x
_atom_site_fract_y
_atom_site_fract_z
_atom_site_U_iso_or_equiv
_atom_site_adp_type
_atom_site_occupancy
_atom_site_symmetry_multiplicity
_atom_site_calc_flag
_atom_site_refinement_flags
Cl11 Cl -0.14715(6) 0.86981(12) 0.07478(5) 0.0415(2) Uani 1 1 d .
F11 F 0.16240(18) 0.5518(4) 0.39420(14) 0.0522(6) Uani 1 1 d .
C11 C 0.0527(3) 0.8178(5) 0.41127(19) 0.0380(7) Uani 1 1 d .
H11 H 0.0119 0.8528 0.4494 0.046 Uiso 1 1 calc R
C12 C 0.1306(3) 0.6825(6) 0.4444(2) 0.0430(8) Uani 1 1 d .
H12 H 0.1328 0.6363 0.4997 0.052 Uiso 1 1 calc R
C13 C 0.1507(2) 0.8929(6) 0.43454(19) 0.0376(7) Uani 1 1 d .
H13 H 0.1823 0.9234 0.3895 0.045 Uiso 1 1 calc R
C14 C 0.1770(3) 1.0231(6) 0.50525(19) 0.0398(8) Uani 1 1 d .
H14A H 0.1742 1.1634 0.4895 0.048 Uiso 1 1 calc R
H14B H 0.1352 1.0018 0.5432 0.048 Uiso 1 1 calc R
O15 O 0.2712(2) 0.9666(4) 0.53978(15) 0.0423(6) Uani 1 1 d .
C16 C 0.3196(2) 1.0907(6) 0.59193(18) 0.0357(7) Uani 1 1 d .
O16 O 0.28892(18) 1.2379(5) 0.61568(18) 0.0502(7) Uani 1 1 d .
C17 C 0.4163(3) 1.0213(5) 0.61558(19) 0.0345(7) Uani 1 1 d .
C18 C 0.4803(2) 1.1416(5) 0.66416(19) 0.0343(7) Uani 1 1 d .
H18 H 0.4620 1.2643 0.6827 0.041 Uiso 1 1 calc R
C19 C 0.5706(2) 1.0775(6) 0.6844(2) 0.0378(7) Uani 1 1 d .
C20 C 0.6014(3) 0.9006(6) 0.66067(19) 0.0417(8) Uani 1 1 d .
H20 H 0.6640 0.8605 0.6755 0.050 Uiso 1 1 calc R
C21 C 0.5352(3) 0.7828(6) 0.61335(19) 0.0427(9) Uani 1 1 d .
C22 C 0.4440(3) 0.8382(5) 0.59105(17) 0.0386(8) Uani 1 1 d .
H22 H 0.4007 0.7536 0.5596 0.046 Uiso 1 1 calc R
C23 C 0.0047(2) 0.8174(5) 0.32684(19) 0.0332(7) Uani 1 1 d .
C24 C 0.0531(2) 0.8070(5) 0.26425(19) 0.0311(6) Uani 1 1 d .
H24 H 0.1182 0.7892 0.2748 0.037 Uiso 1 1 calc R
C25 C 0.0058(2) 0.8230(5) 0.18659(18) 0.0314(6) Uani 1 1 d .
H25 H 0.0383 0.8195 0.1440 0.038 Uiso 1 1 calc R
C26 C -0.0886(2) 0.8438(5) 0.17250(19) 0.0337(7) Uani 1 1 d .
C27 C -0.1384(2) 0.8503(6) 0.2326(2) 0.0386(7) Uani 1 1 d .
H27 H -0.2036 0.8651 0.2216 0.046 Uiso 1 1 calc R
C28 C -0.0906(2) 0.8346(5) 0.3097(2) 0.0375(7) Uani 1 1 d .
H28 H -0.1240 0.8358 0.3517 0.045 Uiso 1 1 calc R
N19 N 0.6385(2) 1.2019(5) 0.73682(18) 0.0411(7) Uani 1 1 d .
O19 O 0.61030(19) 1.3574(5) 0.75994(19) 0.0529(7) Uani 1 1 d .
O20 O 0.71747(19) 1.1431(5) 0.7547(2) 0.0553(7) Uani 1 1 d .
N21 N 0.5637(3) 0.5880(6) 0.59044(18) 0.0577(10) Uani 1 1 d .
O21 O 0.6451(3) 0.5479(6) 0.6037(2) 0.0821(13) Uani 1 1 d .
O22 O 0.5017(3) 0.4766(5) 0.55802(17) 0.0655(10) Uani 1 1 d .
Cl31 Cl 0.34909(6) -0.40951(12) -0.27778(4) 0.0371(2) Uani 1 1 d .
F31 F 0.61991(16) -0.0523(4) 0.03251(12) 0.0445(5) Uani 1 1 d .
C31 C 0.5570(2) 0.2040(5) -0.06366(17) 0.0300(6) Uani 1 1 d .
H31 H 0.5231 0.3315 -0.0642 0.036 Uiso 1 1 calc R
C32 C 0.6114(2) 0.1452(6) 0.01575(18) 0.0343(7) Uani 1 1 d .
H32 H 0.6071 0.2348 0.0609 0.041 Uiso 1 1 calc R
C33 C 0.6625(2) 0.2221(5) -0.04488(16) 0.0270(6) Uani 1 1 d .
H33 H 0.6980 0.1236 -0.0703 0.032 Uiso 1 1 calc R
C34 C 0.7045(2) 0.4223(5) -0.03046(19) 0.0328(7) Uani 1 1 d .
H34A H 0.7301 0.4656 -0.0768 0.039 Uiso 1 1 calc R
H34B H 0.6572 0.5185 -0.0214 0.039 Uiso 1 1 calc R
O35 O 0.77811(15) 0.4100(3) 0.03912(13) 0.0311(5) Uani 1 1 d .
C36 C 0.8634(2) 0.3864(5) 0.02715(19) 0.0319(6) Uani 1 1 d .
O36 O 0.88651(18) 0.3849(6) -0.03612(14) 0.0510(7) Uani 1 1 d .
C37 C 0.9300(2) 0.3585(5) 0.10362(17) 0.0288(6) Uani 1 1 d .
C38 C 1.0224(2) 0.3358(5) 0.10121(17) 0.0300(6) Uani 1 1 d .
H38 H 1.0431 0.3421 0.0523 0.036 Uiso 1 1 calc R
C39 C 1.0844(2) 0.3041(5) 0.16998(18) 0.0299(6) Uani 1 1 d .
C40 C 1.0578(2) 0.2977(5) 0.24405(19) 0.0312(6) Uani 1 1 d .
H40 H 1.1009 0.2754 0.2914 0.037 Uiso 1 1 calc R
C41 C 0.9652(2) 0.3258(5) 0.24342(17) 0.0303(6) Uani 1 1 d .
C42 C 0.9002(2) 0.3546(5) 0.17498(18) 0.0301(6) Uani 1 1 d .
H42 H 0.8367 0.3712 0.1771 0.036 Uiso 1 1 calc R
C43 C 0.5087(2) 0.0512(5) -0.11841(17) 0.0299(6) Uani 1 1 d .
C44 C 0.5506(2) -0.1238(5) -0.13508(17) 0.0304(6) Uani 1 1 d .
H44 H 0.6136 -0.1469 -0.1127 0.036 Uiso 1 1 calc R
C45 C 0.5014(2) -0.2645(5) -0.18384(18) 0.0321(7) Uani 1 1 d .
H45 H 0.5304 -0.3835 -0.1947 0.039 Uiso 1 1 calc R
C46 C 0.4093(2) -0.2301(5) -0.21670(16) 0.0311(7) Uani 1 1 d .
C47 C 0.3660(2) -0.0575(5) -0.20285(17) 0.0300(6) Uani 1 1 d .
H47 H 0.3035 -0.0345 -0.2268 0.036 Uiso 1 1 calc R
C48 C 0.4157(2) 0.0836(5) -0.15294(17) 0.0289(6) Uani 1 1 d .
H48 H 0.3863 0.2024 -0.1423 0.035 Uiso 1 1 calc R
N39 N 1.18147(19) 0.2711(4) 0.16740(17) 0.0352(6) Uani 1 1 d .
O39 O 1.20927(16) 0.3246(4) 0.10716(15) 0.0433(6) Uani 1 1 d .
O40 O 1.23052(18) 0.1912(5) 0.22416(17) 0.0477(7) Uani 1 1 d .
N41 N 0.9330(2) 0.3217(4) 0.31955(14) 0.0326(6) Uani 1 1 d .
O41 O 0.99096(19) 0.2886(4) 0.37975(14) 0.0441(6) Uani 1 1 d .
O42 O 0.85118(16) 0.3498(5) 0.31913(13) 0.0415(6) Uani 1 1 d .

loop_
_atom_site_aniso_label
_atom_site_aniso_U_11
_atom_site_aniso_U_22
_atom_site_aniso_U_33
_atom_site_aniso_U_23
_atom_site_aniso_U_13
_atom_site_aniso_U_12
Cl11 0.0484(4) 0.0338(4) 0.0371(4) -0.0050(3) -0.0053(3) -0.0004(3)
F11 0.0658(14) 0.0379(12) 0.0465(12) -0.0122(10) -0.0058(10) 0.0030(10)
C11 0.0484(19) 0.0364(18) 0.0295(15) -0.0021(13) 0.0083(13) -0.0088(15)
C12 0.056(2) 0.0361(19) 0.0345(17) -0.0061(15) 0.0027(15) -0.0016(16)
C13 0.0465(18) 0.042(2) 0.0238(14) -0.0065(13) 0.0057(12) -0.0071(15)
C14 0.051(2) 0.0396(19) 0.0272(15) -0.0079(14) 0.0044(13) -0.0058(15)
O15 0.0563(15) 0.0356(13) 0.0315(12) -0.0108(10) -0.0008(10) -0.0024(11)
C16 0.0463(18) 0.0356(17) 0.0269(14) -0.0104(14) 0.0108(13) -0.0090(15)
O16 0.0413(13) 0.0494(17) 0.0578(16) -0.0269(14) 0.0041(11) -0.0019(12)
C17 0.0487(19) 0.0318(17) 0.0254(14) 0.0003(12) 0.0131(13) -0.0004(14)
C18 0.0418(17) 0.0348(17) 0.0291(15) -0.0015(13) 0.0137(13) -0.0016(13)
C19 0.0431(17) 0.0403(19) 0.0316(15) 0.0033(15) 0.0114(13) 0.0004(15)
C20 0.055(2) 0.049(2) 0.0239(14) 0.0048(14) 0.0135(13) 0.0165(17)
C21 0.073(3) 0.0362(18) 0.0212(14) 0.0022(13) 0.0151(14) 0.0142(17)
C22 0.066(2) 0.0356(18) 0.0172(12) -0.0009(13) 0.0156(13) 0.0009(16)
C23 0.0488(18) 0.0216(15) 0.0295(15) -0.0037(12) 0.0086(13) -0.0066(13)
C24 0.0353(15) 0.0263(15) 0.0316(15) -0.0042(12) 0.0058(12) -0.0031(12)
C25 0.0416(16) 0.0261(15) 0.0282(14) -0.0038(12) 0.0108(12) -0.0028(12)
C26 0.0408(16) 0.0234(15) 0.0347(15) -0.0063(13) 0.0014(12) -0.0034(13)
C27 0.0345(15) 0.0347(18) 0.0470(18) -0.0089(16) 0.0085(13) -0.0026(14)
C28 0.0441(18) 0.0290(17) 0.0423(17) -0.0072(14) 0.0156(14) -0.0049(14)
N19 0.0402(16) 0.0454(18) 0.0379(15) 0.0036(13) 0.0079(12) 0.0038(13)
O19 0.0423(14) 0.0451(16) 0.0691(18) -0.0098(15) 0.0047(12) 0.0005(13)
O20 0.0392(14) 0.0566(18) 0.0681(19) 0.0032(15) 0.0046(13) 0.0059(13)
N21 0.100(3) 0.054(2) 0.0199(13) 0.0001(15) 0.0152(15) 0.029(2)
O21 0.113(3) 0.083(3) 0.0462(17) -0.0145(18) 0.0053(18) 0.053(3)
O22 0.129(3) 0.0384(17) 0.0309(14) -0.0051(12) 0.0202(17) 0.0125(18)
Cl31 0.0445(4) 0.0378(4) 0.0281(3) -0.0076(3) 0.0042(3) -0.0103(3)
F31 0.0525(12) 0.0487(12) 0.0288(9) 0.0096(9) -0.0016(8) -0.0164(10)
C31 0.0291(14) 0.0362(17) 0.0238(14) -0.0039(13) 0.0027(11) -0.0010(12)
C32 0.0356(15) 0.0451(19) 0.0212(13) -0.0036(13) 0.0031(11) -0.0088(14)
C33 0.0292(14) 0.0327(15) 0.0184(12) 0.0010(11) 0.0028(10) 0.0010(12)
C34 0.0311(15) 0.0354(18) 0.0274(15) 0.0026(12) -0.0062(12) -0.0002(12)
O35 0.0290(10) 0.0342(13) 0.0274(10) -0.0012(9) -0.0016(8) -0.0028(9)
C36 0.0355(15) 0.0285(15) 0.0298(15) -0.0022(12) 0.0014(12) 0.0001(12)
O36 0.0445(13) 0.084(2) 0.0238(11) -0.0026(13) 0.0045(9) 0.0114(15)
C37 0.0343(14) 0.0221(13) 0.0281(14) -0.0052(12) 0.0008(11) -0.0009(12)
C38 0.0337(15) 0.0281(16) 0.0270(14) -0.0038(12) 0.0030(11) -0.0026(12)
C39 0.0325(15) 0.0256(15) 0.0305(15) -0.0048(12) 0.0026(12) -0.0022(11)
C40 0.0335(15) 0.0249(15) 0.0310(15) -0.0044(12) -0.0049(12) -0.0029(11)
C41 0.0391(16) 0.0250(15) 0.0262(14) -0.0022(11) 0.0042(12) -0.0017(12)
C42 0.0304(14) 0.0280(15) 0.0303(14) -0.0061(13) 0.0015(11) -0.0024(12)
C43 0.0298(15) 0.0359(17) 0.0236(13) -0.0005(12) 0.0036(11) -0.0003(12)
C44 0.0323(14) 0.0325(16) 0.0257(13) -0.0018(13) 0.0037(11) -0.0001(13)
C45 0.0390(16) 0.0315(16) 0.0267(14) -0.0026(13) 0.0082(12) -0.0008(13)
C46 0.0399(16) 0.0361(17) 0.0180(13) -0.0003(11) 0.0074(11) -0.0072(13)
C47 0.0323(15) 0.0390(17) 0.0183(13) 0.0003(12) 0.0032(11) -0.0041(13)
C48 0.0299(14) 0.0335(16) 0.0232(12) -0.0044(12) 0.0049(10) 0.0003(13)
N39 0.0322(13) 0.0297(14) 0.0402(15) -0.0075(12) -0.0026(11) 0.0008(11)
O39 0.0332(12) 0.0519(17) 0.0455(13) -0.0064(12) 0.0088(10) -0.0046(11)
O40 0.0366(13) 0.0481(16) 0.0526(15) -0.0002(12) -0.0065(11) 0.0072(11)
N41 0.0431(15) 0.0327(15) 0.0202(11) -0.0012(10) 0.0008(10) -0.0042(11)
O41 0.0555(15) 0.0467(15) 0.0266(11) -0.0007(10) -0.0008(10) -0.0041(12)
O42 0.0415(13) 0.0564(16) 0.0266(10) -0.0019(11) 0.0067(9) -0.0014(12)

loop_
_atom_type_symbol
_atom_type_description
_atom_type_scat_dispersion_real
_atom_type_scat_dispersion_imag
_atom_type_scat_source
C C 0.0181 0.0091 'International Tables Vol C Tables 4.2.6.8 and 6.1.1.4'
H H 0.0000 0.0000 'International Tables Vol C Tables 4.2.6.8 and 6.1.1.4'
N N 0.0311 0.0180 'International Tables Vol C Tables 4.2.6.8 and 6.1.1.4'
O O 0.0492 0.0322 'International Tables Vol C Tables 4.2.6.8 and 6.1.1.4'
F F 0.0727 0.0534 'International Tables Vol C Tables 4.2.6.8 and 6.1.1.4'
Cl Cl 0.3639 0.7018 'International Tables Vol C Tables 4.2.6.8 and 6.1.1.4'

loop_
_geom_angle_atom_site_label_1
_geom_angle_atom_site_label_2
_geom_angle_atom_site_label_3
_geom_angle
_geom_angle_publ_flag
C23 C11 C12 124.1(3) y
C23 C11 C13 120.9(3) y
C12 C11 C13 58.7(2) y
C23 C11 H11 114.0 ?
C12 C11 H11 114.0 ?
C13 C11 H11 114.0 ?
F11 C12 C13 116.8(3) y
F11 C12 C11 118.6(3) y
C13 C12 C11 61.1(2) y
F11 C12 H12 116.3 ?
C13 C12 H12 116.3 ?
C11 C12 H12 116.3 ?
C12 C13 C14 120.3(3) y
C12 C13 C11 60.2(3) y
C14 C13 C11 120.3(3) y
C12 C13 H13 115.0 ?
C14 C13 H13 115.0 ?
C11 C13 H13 115.0 ?
O15 C14 C13 105.1(3) y
O15 C14 H14A 110.7 ?
C13 C14 H14A 110.7 ?
O15 C14 H14B 110.7 ?
C13 C14 H14B 110.7 ?
H14A C14 H14B 108.8 ?
C16 O15 C14 117.2(3) y
O16 C16 O15 124.5(3) y
O16 C16 C17 125.0(3) y
O15 C16 C17 110.4(3) y
C22 C17 C18 119.8(3) y
C22 C17 C16 121.2(3) y
C18 C17 C16 118.9(3) y
C19 C18 C17 118.5(3) y
C19 C18 H18 120.8 ?
C17 C18 H18 120.8 ?
C20 C19 C18 123.8(4) y
C20 C19 N19 117.2(3) y
C18 C19 N19 118.9(3) y
C19 C20 C21 116.1(3) y
C19 C20 H20 121.9 ?
C21 C20 H20 121.9 ?
C22 C21 C20 122.9(3) y
C22 C21 N21 119.0(4) y
C20 C21 N21 118.0(4) y
C21 C22 C17 118.9(3) y
C21 C22 H22 120.6 ?
C17 C22 H22 120.6 ?
C28 C23 C24 118.7(3) y
C28 C23 C11 119.0(3) y
C24 C23 C11 122.3(3) y
C25 C24 C23 120.1(3) y
C25 C24 H24 120.0 ?
C23 C24 H24 120.0 ?
C26 C25 C24 119.1(3) y
C26 C25 H25 120.5 ?
C24 C25 H25 120.5 ?
C25 C26 C27 122.2(3) y
C25 C26 CL11 118.7(3) y
C27 C26 CL11 119.0(3) y
C26 C27 C28 118.2(3) y
C26 C27 H27 120.9 ?
C28 C27 H27 120.9 ?
C23 C28 C27 121.6(3) y
C23 C28 H28 119.2 ?
C27 C28 H28 119.2 ?
O20 N19 O19 124.5(4) y
O20 N19 C19 118.2(3) y
O19 N19 C19 117.2(3) y
O21 N21 O22 124.8(4) y
O21 N21 C21 118.5(5) y
O22 N21 C21 116.7(4) y
C43 C31 C32 120.1(3) y
C43 C31 C33 122.3(3) y
C32 C31 C33 58.82(19) y
C43 C31 H31 114.7 ?
C32 C31 H31 114.7 ?
C33 C31 H31 114.7 ?
F31 C32 C33 116.9(3) y
F31 C32 C31 117.6(3) y
C33 C32 C31 61.4(2) y
F31 C32 H32 116.6 ?
C33 C32 H32 116.6 ?
C31 C32 H32 116.6 ?
C32 C33 C34 116.7(3) y
C32 C33 C31 59.76(19) y
C34 C33 C31 118.7(3) y
C32 C33 H33 116.5 ?
C34 C33 H33 116.5 ?
C31 C33 H33 116.5 ?
O35 C34 C33 107.8(2) y
O35 C34 H34A 110.2 ?
C33 C34 H34A 110.2 ?
O35 C34 H34B 110.2 ?
C33 C34 H34B 110.2 ?
H34A C34 H34B 108.5 ?
C36 O35 C34 117.4(2) y
O36 C36 O35 125.6(3) y
O36 C36 C37 123.2(3) y
O35 C36 C37 111.3(3) y
C38 C37 C42 120.3(3) y
C38 C37 C36 118.3(3) y
C42 C37 C36 121.4(3) y
C39 C38 C37 119.5(3) y
C39 C38 H38 120.3 ?
C37 C38 H38 120.3 ?
C38 C39 C40 122.6(3) y
C38 C39 N39 119.7(3) y
C40 C39 N39 117.7(3) y
C41 C40 C39 115.6(3) y
C41 C40 H40 122.2 ?
C39 C40 H40 122.2 ?
C40 C41 C42 123.5(3) y
C40 C41 N41 118.2(3) y
C42 C41 N41 118.3(3) y
C37 C42 C41 118.5(3) y
C37 C42 H42 120.8 ?
C41 C42 H42 120.8 ?
C44 C43 C48 118.7(3) y
C44 C43 C31 123.2(3) y
C48 C43 C31 118.1(3) y
C45 C44 C43 120.8(3) y
C45 C44 H44 119.6 ?
C43 C44 H44 119.6 ?
C44 C45 C46 119.5(3) y
C44 C45 H45 120.3 ?
C46 C45 H45 120.3 ?
C47 C46 C45 121.4(3) y
C47 C46 CL31 120.0(2) y
C45 C46 CL31 118.6(3) y
C46 C47 C48 118.9(3) y
C46 C47 H47 120.5 ?
C48 C47 H47 120.5 ?
C47 C48 C43 120.6(3) y
C47 C48 H48 119.7 ?
C43 C48 H48 119.7 ?
O40 N39 O39 124.0(3) y
O40 N39 C39 118.6(3) y
O39 N39 C39 117.4(3) y
O42 N41 O41 124.1(3) y
O42 N41 C41 118.2(2) y
O41 N41 C41 117.7(3) y

loop_
_geom_bond_atom_site_label_1
_geom_bond_atom_site_label_2
_geom_bond_distance
_geom_bond_publ_flag
Cl11 C26 1.755(3) y
F11 C12 1.383(5) y
C11 C23 1.497(4) y
C11 C12 1.499(5) y
C11 C13 1.513(5) y
C11 H11 1.0000 ?
C12 C13 1.476(5) y
C12 H12 1.0000 ?
C13 C14 1.499(4) y
C13 H13 1.0000 ?
C14 O15 1.457(5) y
C14 H14a 0.9900 ?
C14 H14b 0.9900 ?
O15 C16 1.338(4) y
C16 O16 1.201(5) y
C16 C17 1.483(5) y
C17 C22 1.400(5) y
C17 C18 1.402(5) y
C18 C19 1.382(5) y
C18 H18 0.9500 ?
C19 C20 1.375(5) y
C19 N19 1.483(5) y
C20 C21 1.401(6) y
C20 H20 0.9500 ?
C21 C22 1.380(6) y
C21 N21 1.466(5) y
C22 H22 0.9500 ?
C23 C28 1.385(5) y
C23 C24 1.404(4) y
C24 C25 1.396(4) y
C24 H24 0.9500 ?
C25 C26 1.374(5) y
C25 H25 0.9500 ?
C26 C27 1.380(5) y
C27 C28 1.389(5) y
C27 H27 0.9500 ?
C28 H28 0.9500 ?
N19 O20 1.214(4) y
N19 O19 1.230(5) y
N21 O21 1.210(6) y
N21 O22 1.237(6) y
Cl31 C46 1.743(3) y
F31 C32 1.374(4) y
C31 C43 1.493(4) y
C31 C32 1.507(4) y
C31 C33 1.532(4) y
C31 H31 1.0000 ?
C32 C33 1.493(4) y
C32 H32 1.0000 ?
C33 C34 1.497(5) y
C33 H33 1.0000 ?
C34 O35 1.463(3) y
C34 H34a 0.9900 ?
C34 H34b 0.9900 ?
O35 C36 1.321(4) y
C36 O36 1.203(4) y
C36 C37 1.503(4) y
C37 C38 1.379(4) y
C37 C42 1.384(4) y
C38 C39 1.373(4) y
C38 H38 0.9500 ?
C39 C40 1.406(5) y
C39 N39 1.458(4) y
C40 C41 1.377(4) y
C40 H40 0.9500 ?
C41 C42 1.389(4) y
C41 N41 1.479(4) y
C42 H42 0.9500 ?
C43 C44 1.394(5) y
C43 C48 1.407(4) y
C44 C45 1.386(4) y
C44 H44 0.9500 ?
C45 C46 1.390(5) y
C45 H45 0.9500 ?
C46 C47 1.378(5) y
C47 C48 1.401(4) y
C47 H47 0.9500 ?
C48 H48 0.9500 ?
N39 O40 1.230(4) y
N39 O39 1.241(4) y
N41 O42 1.219(4) y
N41 O41 1.237(4) y

loop_
_geom_torsion_atom_site_label_1
_geom_torsion_atom_site_label_2
_geom_torsion_atom_site_label_3
_geom_torsion_atom_site_label_4
_geom_torsion
_geom_torsion_publ_flag
C23 C11 C12 F11 1.8(6) y
C13 C11 C12 F11 -106.6(4) y
C23 C11 C12 C13 108.3(4) y
F11 C12 C13 C14 -140.7(3) y
C11 C12 C13 C14 109.8(4) y
F11 C12 C13 C11 109.5(3) y
C23 C11 C13 C12 -113.6(4) y
C23 C11 C13 C14 136.6(4) y
C12 C11 C13 C14 -109.8(4) y
C12 C13 C14 O15 73.4(4) y
C11 C13 C14 O15 144.4(3) y
C13 C14 O15 C16 164.0(3) y
C14 O15 C16 O16 5.0(5) y
C14 O15 C16 C17 -174.6(3) y
O16 C16 C17 C22 173.6(3) y
O15 C16 C17 C22 -6.8(4) y
O16 C16 C17 C18 -5.7(5) y
O15 C16 C17 C18 173.9(3) y
C22 C17 C18 C19 2.1(5) y
C16 C17 C18 C19 -178.6(3) y
C17 C18 C19 C20 -1.0(5) y
C17 C18 C19 N19 -179.0(3) y
C18 C19 C20 C21 -0.1(5) y
N19 C19 C20 C21 178.0(3) y
C19 C20 C21 C22 0.1(5) y
C19 C20 C21 N21 -176.5(3) y
C20 C21 C22 C17 1.0(5) y
N21 C21 C22 C17 177.6(3) y
C18 C17 C22 C21 -2.1(5) y
C16 C17 C22 C21 178.6(3) y
C12 C11 C23 C28 137.7(4) y
C13 C11 C23 C28 -151.3(3) y
C12 C11 C23 C24 -44.6(5) y
C13 C11 C23 C24 26.4(5) y
C28 C23 C24 C25 2.9(5) y
C11 C23 C24 C25 -174.8(3) y
C23 C24 C25 C26 -1.6(5) y
C24 C25 C26 C27 0.3(5) y
C24 C25 C26 CL11 178.5(2) y
C25 C26 C27 C28 -0.2(5) y
CL11 C26 C27 C28 -178.3(3) y
C24 C23 C28 C27 -2.8(5) y
C11 C23 C28 C27 175.0(3) y
C26 C27 C28 C23 1.5(5) y
C20 C19 N19 O20 1.3(5) y
C18 C19 N19 O20 179.4(3) y
C20 C19 N19 O19 -177.9(3) y
C18 C19 N19 O19 0.3(5) y
C22 C21 N21 O21 173.1(4) y
C20 C21 N21 O21 -10.1(5) y
C22 C21 N21 O22 -6.3(5) y
C20 C21 N21 O22 170.4(3) y
C43 C31 C32 F31 4.6(4) y
C33 C31 C32 F31 -107.2(3) y
C43 C31 C32 C33 111.8(3) y
F31 C32 C33 C34 -142.4(3) y
C31 C32 C33 C34 109.2(3) y
F31 C32 C33 C31 108.3(3) y
C43 C31 C33 C32 -108.1(3) y
C43 C31 C33 C34 146.1(3) y
C32 C31 C33 C34 -105.8(3) y
C32 C33 C34 O35 66.5(3) y
C31 C33 C34 O35 134.9(3) y
C33 C34 O35 C36 96.8(3) y
C34 O35 C36 O36 4.4(5) y
C34 O35 C36 C37 -175.0(3) y
O36 C36 C37 C38 1.9(5) y
O35 C36 C37 C38 -178.7(3) y
O36 C36 C37 C42 -177.8(4) y
O35 C36 C37 C42 1.6(4) y
C42 C37 C38 C39 1.7(5) y
C36 C37 C38 C39 -178.0(3) y
C37 C38 C39 C40 -1.4(5) y
C37 C38 C39 N39 177.2(3) y
C38 C39 C40 C41 -0.1(5) y
N39 C39 C40 C41 -178.7(3) y
C39 C40 C41 C42 1.4(5) y
C39 C40 C41 N41 -179.7(3) y
C38 C37 C42 C41 -0.5(5) y
C36 C37 C42 C41 179.2(3) y
C40 C41 C42 C37 -1.1(5) y
N41 C41 C42 C37 180.0(3) y
C32 C31 C43 C44 -47.0(4) y
C33 C31 C43 C44 23.0(4) y
C32 C31 C43 C48 131.1(3) y
C33 C31 C43 C48 -158.8(3) y
C48 C43 C44 C45 -0.9(4) y
C31 C43 C44 C45 177.3(3) y
C43 C44 C45 C46 0.2(5) y
C44 C45 C46 C47 1.0(5) y
C44 C45 C46 CL31 -180.0(2) y
C45 C46 C47 C48 -1.6(4) y
CL31 C46 C47 C48 179.4(2) y
C46 C47 C48 C43 1.0(4) y
C44 C43 C48 C47 0.3(4) y
C31 C43 C48 C47 -178.0(3) y
C38 C39 N39 O40 -160.3(3) y
C40 C39 N39 O40 18.3(4) y
C38 C39 N39 O39 19.1(4) y
C40 C39 N39 O39 -162.2(3) y
C40 C41 N41 O42 178.8(3) y
C42 C41 N41 O42 -2.2(4) y
C40 C41 N41 O41 -1.7(4) y
C42 C41 N41 O41 177.3(3) y
